data_7241320
loop_
_publ_author_name
'Kadiyala, Veerabhushanam'
'Kumar, Perla Bharath'
'Sunil, Komalla'
'Raju, Chittala Emmaniel'
'Sridhar, Balasubramanian'
'Karunakar, Galla V.'

_publ_section_title
;
 Gold(iii) promoted formation of dihydroquinazolinones: double X--H
 activation by gold
;
_journal_issue 59
_journal_name_full 'RSC Advances'
_journal_page_first 35681
_journal_page_last 35691
_journal_paper_doi 10.1039/D0RA06537D
_journal_volume 10
_journal_year 2020
_chemical_formula_moiety 'C31 H22 N2 O3'
_chemical_formula_sum 'C31 H22 N2 O3'
_chemical_formula_weight 470.50
_space_group_crystal_system triclinic
_space_group_IT_number 2
_space_group_name_Hall '-P 1'
_space_group_name_H-M_alt 'P -1'
_atom_sites_solution_hydrogens mixed
_audit_creation_method SHELXL-2018/3
_audit_update_record
;
2018-08-23 deposited with the CCDC.	2020-09-15 downloaded from the CCDC.
;
_cell_angle_alpha 77.0948(8)
_cell_angle_beta 79.6924(8)
_cell_angle_gamma 81.5655(9)
_cell_formula_units_Z 2
_cell_length_a 8.2197(2)
_cell_length_b 10.4608(2)
_cell_length_c 14.4752(3)
_cell_measurement_reflns_used 9927
_cell_measurement_temperature 294(2)
_cell_measurement_theta_max 27.37
_cell_measurement_theta_min 2.73
_cell_volume 1186.21(4)
_computing_cell_refinement '<i>SAINT</i> (Bruker, 2016)'
_computing_data_collection '<i>APEX3</i> (Bruker, 2016)'
_computing_data_reduction 'Bruker SAINT'
_computing_molecular_graphics 'Bruker SHELXTL'
_computing_publication_material 'Bruker SHELXTL'
_computing_structure_refinement '<i>SHELXL2014</i> (Sheldrick, 2015b)'
_computing_structure_solution '<i>SHELXT</i> (Sheldrick, 2015a)'
_diffrn_ambient_temperature 294(2)
_diffrn_measured_fraction_theta_full 1.000
_diffrn_measured_fraction_theta_max 0.996
_diffrn_measurement_device_type 'Bruker D8 QUEST PHOTON-100'
_diffrn_measurement_method '\w and \f'
_diffrn_radiation_type MoK\a
_diffrn_radiation_wavelength 0.71073
_diffrn_reflns_av_R_equivalents 0.0618
_diffrn_reflns_av_unetI/netI 0.0518
_diffrn_reflns_Laue_measured_fraction_full 1.000
_diffrn_reflns_Laue_measured_fraction_max 0.996
_diffrn_reflns_limit_h_max 11
_diffrn_reflns_limit_h_min -11
_diffrn_reflns_limit_k_max 14
_diffrn_reflns_limit_k_min -14
_diffrn_reflns_limit_l_max 20
_diffrn_reflns_limit_l_min -20
_diffrn_reflns_number 35683
_diffrn_reflns_point_group_measured_fraction_full 1.000
_diffrn_reflns_point_group_measured_fraction_max 0.996
_diffrn_reflns_theta_full 25.242
_diffrn_reflns_theta_max 30.509
_diffrn_reflns_theta_min 2.232
_exptl_absorpt_coefficient_mu 0.085
_exptl_absorpt_correction_T_max 0.7461
_exptl_absorpt_correction_T_min 0.7183
_exptl_absorpt_correction_type multi-scan
_exptl_absorpt_process_details 'SADABS, Bruker, 2016'
_exptl_crystal_colour colorless
_exptl_crystal_density_diffrn 1.317
_exptl_crystal_description block
_exptl_crystal_F_000 492
_exptl_crystal_size_max 0.330
_exptl_crystal_size_mid 0.310
_exptl_crystal_size_min 0.150
_refine_diff_density_max 0.237
_refine_diff_density_min -0.257
_refine_diff_density_rms 0.050
_refine_ls_extinction_method none
_refine_ls_goodness_of_fit_ref 1.021
_refine_ls_hydrogen_treatment mixed
_refine_ls_matrix_type full
_refine_ls_number_parameters 333
_refine_ls_number_reflns 7216
_refine_ls_number_restraints 0
_refine_ls_restrained_S_all 1.021
_refine_ls_R_factor_all 0.1111
_refine_ls_R_factor_gt 0.0634
_refine_ls_shift/su_max 0.000
_refine_ls_shift/su_mean 0.000
_refine_ls_structure_factor_coef Fsqd
_refine_ls_weighting_details 'w=1/[\s^2^(Fo^2^)+(0.0704P)^2^+0.3985P] where P=(Fo^2^+2Fc^2^)/3'
_refine_ls_weighting_scheme calc
_refine_ls_wR_factor_gt 0.1459
_refine_ls_wR_factor_ref 0.1669
_reflns_Friedel_coverage 0.000
_reflns_number_gt 4596
_reflns_number_total 7216
_reflns_threshold_expression 'I > 2\s(I)'
_cod_data_source_file d0ra06537d2.cif
_cod_data_source_block KA302_0m_a-auto
_cod_database_code 7241320
_shelx_shelxl_version_number 2018/3
_shelx_space_group_comment
;
The symmetry employed for this shelxl refinement is uniquely defined
by the following loop, which should always be used as a source of
symmetry information in preference to the above space-group names.
They are only intended as comments.
;
_shelx_estimated_absorpt_t_min 0.972
_shelx_estimated_absorpt_t_max 0.987

loop_
_space_group_symop_operation_xyz
'x, y, z'
'-x, -y, -z'

loop_
_atom_site_label
_atom_site_type_symbol
_atom_site_fract_x
_atom_site_fract_y
_atom_site_fract_z
_atom_site_U_iso_or_equiv
_atom_site_adp_type
_atom_site_occupancy
_atom_site_site_symmetry_order
_atom_site_calc_flag
_atom_site_refinement_flags_posn
_atom_site_refinement_flags_adp
_atom_site_refinement_flags_occupancy
_atom_site_disorder_assembly
_atom_site_disorder_group
C1 C 0.39066(18) 0.55413(15) 0.78286(10) 0.0284(3) Uani 1 1 d . . . . .
C2 C 0.41319(19) 0.66914(15) 0.91017(11) 0.0305(3) Uani 1 1 d . . . . .
C3 C 0.3213(2) 0.78394(16) 0.85479(12) 0.0370(4) Uani 1 1 d . . . . .
C4 C 0.2466(3) 0.8899(2) 0.89663(16) 0.0557(5) Uani 1 1 d . . . . .
H4 H 0.250861 0.886979 0.960839 0.067 Uiso 1 1 calc R U . . .
C5 C 0.1663(3) 0.9988(2) 0.8435(2) 0.0713(7) Uani 1 1 d . . . . .
H5 H 0.114477 1.068722 0.871861 0.086 Uiso 1 1 calc R U . . .
C6 C 0.1636(3) 1.0035(2) 0.74776(19) 0.0682(7) Uani 1 1 d . . . . .
H6 H 0.110475 1.077569 0.711723 0.082 Uiso 1 1 calc R U . . .
C7 C 0.2379(3) 0.9005(2) 0.70456(15) 0.0542(5) Uani 1 1 d . . . . .
H7 H 0.236157 0.905567 0.639759 0.065 Uiso 1 1 calc R U . . .
C8 C 0.3158(2) 0.78826(16) 0.75873(12) 0.0360(4) Uani 1 1 d . . . . .
C9 C 0.21608(19) 0.50706(16) 0.81605(11) 0.0311(3) Uani 1 1 d . . . . .
C10 C 0.0859(2) 0.56051(19) 0.76492(14) 0.0426(4) Uani 1 1 d . . . . .
H10 H 0.102828 0.626679 0.710472 0.051 Uiso 1 1 calc R U . . .
C11 C -0.0692(2) 0.5154(2) 0.79489(17) 0.0553(5) Uani 1 1 d . . . . .
H11 H -0.156366 0.552763 0.761008 0.066 Uiso 1 1 calc R U . . .
C12 C -0.0951(3) 0.4165(3) 0.87392(18) 0.0614(6) Uani 1 1 d . . . . .
H12 H -0.198843 0.385626 0.893067 0.074 Uiso 1 1 calc R U . . .
C13 C 0.0333(3) 0.3630(3) 0.92478(17) 0.0630(6) Uani 1 1 d . . . . .
H13 H 0.016075 0.295790 0.978504 0.076 Uiso 1 1 calc R U . . .
C14 C 0.1878(2) 0.4085(2) 0.89657(14) 0.0481(5) Uani 1 1 d . . . . .
H14 H 0.273400 0.372615 0.932034 0.058 Uiso 1 1 calc R U . . .
C15 C 0.50252(19) 0.45644(16) 0.73112(11) 0.0296(3) Uani 1 1 d . . . . .
C16 C 0.5815(2) 0.46341(17) 0.64052(12) 0.0347(4) Uani 1 1 d . . . . .
H16 H 0.580892 0.537148 0.590819 0.042 Uiso 1 1 calc R U . . .
C17 C 0.66653(19) 0.33490(17) 0.63583(11) 0.0324(3) Uani 1 1 d . . . . .
C18 C 0.6316(2) 0.25759(17) 0.72435(11) 0.0327(3) Uani 1 1 d . . . . .
C19 C 0.7756(2) 0.29831(17) 0.54915(11) 0.0351(4) Uani 1 1 d . . . . .
C20 C 0.9578(2) 0.27764(17) 0.54847(11) 0.0348(4) Uani 1 1 d . . . . .
C21 C 1.0301(2) 0.3344(2) 0.60619(15) 0.0494(5) Uani 1 1 d . . . . .
H21 H 0.963453 0.383073 0.648120 0.059 Uiso 1 1 calc R U . . .
C22 C 1.2008(3) 0.3193(3) 0.60197(19) 0.0644(6) Uani 1 1 d . . . . .
H22 H 1.248829 0.359172 0.640162 0.077 Uiso 1 1 calc R U . . .
C23 C 1.2995(3) 0.2459(3) 0.54184(17) 0.0633(6) Uani 1 1 d . . . . .
H23 H 1.414284 0.234728 0.539895 0.076 Uiso 1 1 calc R U . . .
C24 C 1.2291(3) 0.1888(3) 0.48444(17) 0.0656(6) Uani 1 1 d . . . . .
H24 H 1.296614 0.138409 0.443931 0.079 Uiso 1 1 calc R U . . .
C25 C 1.0597(2) 0.2053(2) 0.48623(14) 0.0534(5) Uani 1 1 d . . . . .
H25 H 1.013184 0.168058 0.445838 0.064 Uiso 1 1 calc R U . . .
C26 C 0.6727(2) 0.11914(17) 0.76737(12) 0.0356(4) Uani 1 1 d . . . . .
C27 C 0.7259(3) 0.0250(2) 0.71182(14) 0.0563(6) Uani 1 1 d . . . . .
H27 H 0.735756 0.049771 0.645409 0.068 Uiso 1 1 calc R U . . .
C28 C 0.7644(3) -0.1052(2) 0.75375(15) 0.0632(6) Uani 1 1 d . . . . .
H28 H 0.800889 -0.167107 0.715241 0.076 Uiso 1 1 calc R U . . .
C29 C 0.7497(3) -0.1448(2) 0.85169(15) 0.0530(5) Uani 1 1 d . . . . .
H29 H 0.777546 -0.232597 0.879604 0.064 Uiso 1 1 calc R U . . .
C30 C 0.6935(3) -0.0530(2) 0.90742(15) 0.0629(6) Uani 1 1 d . . . . .
H30 H 0.681271 -0.079172 0.973825 0.076 Uiso 1 1 calc R U . . .
C31 C 0.6546(3) 0.0780(2) 0.86648(13) 0.0531(5) Uani 1 1 d . . . . .
H31 H 0.616177 0.139082 0.905480 0.064 Uiso 1 1 calc R U . . .
N1 N 0.46347(16) 0.56578(14) 0.86618(9) 0.0301(3) Uani 1 1 d . . . . .
H1N H 0.507(3) 0.493(2) 0.8991(15) 0.049(6) Uiso 1 1 d . . . . .
N2 N 0.39136(18) 0.68168(14) 0.71797(10) 0.0356(3) Uani 1 1 d . . . . .
H2N H 0.365(2) 0.6808(19) 0.6646(15) 0.040(5) Uiso 1 1 d . . . . .
O1 O 0.44690(16) 0.66808(12) 0.99039(8) 0.0398(3) Uani 1 1 d . . . . .
O2 O 0.52896(14) 0.33198(11) 0.78348(7) 0.0327(3) Uani 1 1 d . . . . .
O3 O 0.71543(17) 0.29069(18) 0.47994(9) 0.0615(4) Uani 1 1 d . . . . .

loop_
_atom_site_aniso_label
_atom_site_aniso_U_11
_atom_site_aniso_U_22
_atom_site_aniso_U_33
_atom_site_aniso_U_23
_atom_site_aniso_U_13
_atom_site_aniso_U_12
C1 0.0288(7) 0.0317(8) 0.0242(7) -0.0056(6) -0.0072(6) 0.0017(6)
C2 0.0318(8) 0.0321(8) 0.0281(8) -0.0043(6) -0.0078(6) -0.0039(6)
C3 0.0427(9) 0.0307(8) 0.0387(9) -0.0059(7) -0.0133(7) -0.0010(7)
C4 0.0747(15) 0.0420(11) 0.0540(12) -0.0178(9) -0.0229(11) 0.0102(10)
C5 0.0927(19) 0.0400(12) 0.0846(18) -0.0216(11) -0.0348(15) 0.0220(12)
C6 0.0875(17) 0.0373(11) 0.0773(16) -0.0021(11) -0.0365(14) 0.0151(11)
C7 0.0692(14) 0.0429(11) 0.0473(11) 0.0044(9) -0.0252(10) 0.0035(10)
C8 0.0387(9) 0.0316(8) 0.0365(9) 0.0005(7) -0.0120(7) -0.0033(7)
C9 0.0285(8) 0.0357(8) 0.0311(8) -0.0140(7) -0.0047(6) 0.0014(6)
C10 0.0365(9) 0.0477(11) 0.0460(10) -0.0132(8) -0.0135(8) 0.0018(8)
C11 0.0323(9) 0.0715(15) 0.0711(14) -0.0318(12) -0.0169(9) 0.0027(9)
C12 0.0327(10) 0.0822(17) 0.0739(15) -0.0310(13) 0.0051(10) -0.0145(10)
C13 0.0478(12) 0.0784(16) 0.0569(13) -0.0016(11) 0.0038(10) -0.0208(11)
C14 0.0379(10) 0.0614(13) 0.0407(10) -0.0008(9) -0.0056(8) -0.0068(9)
C15 0.0266(7) 0.0349(8) 0.0267(7) -0.0058(6) -0.0058(6) -0.0005(6)
C16 0.0347(8) 0.0388(9) 0.0272(8) -0.0035(7) -0.0043(6) 0.0018(7)
C17 0.0291(8) 0.0428(9) 0.0240(7) -0.0083(6) -0.0044(6) 0.0030(7)
C18 0.0326(8) 0.0398(9) 0.0249(7) -0.0109(6) -0.0031(6) 0.0037(7)
C19 0.0348(8) 0.0451(10) 0.0230(7) -0.0066(7) -0.0029(6) 0.0011(7)
C20 0.0329(8) 0.0421(9) 0.0271(8) -0.0060(7) -0.0010(6) -0.0025(7)
C21 0.0435(10) 0.0540(12) 0.0570(12) -0.0245(10) -0.0072(9) -0.0060(9)
C22 0.0472(12) 0.0765(16) 0.0798(16) -0.0266(13) -0.0150(11) -0.0174(11)
C23 0.0329(10) 0.0851(17) 0.0681(15) -0.0082(13) -0.0040(10) -0.0102(10)
C24 0.0392(11) 0.0967(19) 0.0572(13) -0.0282(13) 0.0046(9) 0.0097(11)
C25 0.0416(10) 0.0805(15) 0.0416(10) -0.0296(10) -0.0013(8) 0.0025(10)
C26 0.0366(9) 0.0385(9) 0.0296(8) -0.0085(7) -0.0021(6) 0.0014(7)
C27 0.0870(16) 0.0453(11) 0.0299(9) -0.0104(8) 0.0001(9) 0.0077(10)
C28 0.0937(18) 0.0430(12) 0.0459(12) -0.0170(9) 0.0049(11) 0.0084(11)
C29 0.0677(14) 0.0370(10) 0.0489(12) -0.0045(8) -0.0061(10) 0.0012(9)
C30 0.1014(19) 0.0473(12) 0.0331(10) -0.0021(9) -0.0054(11) -0.0011(12)
C31 0.0808(15) 0.0428(11) 0.0314(9) -0.0103(8) -0.0030(9) 0.0045(10)
N1 0.0335(7) 0.0294(7) 0.0281(7) -0.0049(5) -0.0127(5) 0.0030(5)
N2 0.0444(8) 0.0357(8) 0.0241(7) -0.0011(6) -0.0093(6) 0.0016(6)
O1 0.0538(7) 0.0385(7) 0.0298(6) -0.0070(5) -0.0156(5) -0.0027(5)
O2 0.0365(6) 0.0342(6) 0.0235(5) -0.0066(4) 0.0003(4) 0.0034(5)
O3 0.0430(8) 0.1146(13) 0.0304(7) -0.0265(8) -0.0089(6) 0.0022(8)

loop_
_atom_type_symbol
_atom_type_description
_atom_type_scat_dispersion_real
_atom_type_scat_dispersion_imag
_atom_type_scat_source
C C 0.0033 0.0016 'International Tables Vol C Tables 4.2.6.8 and 6.1.1.4'
H H 0.0000 0.0000 'International Tables Vol C Tables 4.2.6.8 and 6.1.1.4'
N N 0.0061 0.0033 'International Tables Vol C Tables 4.2.6.8 and 6.1.1.4'
O O 0.0106 0.0060 'International Tables Vol C Tables 4.2.6.8 and 6.1.1.4'

loop_
_geom_angle_atom_site_label_1
_geom_angle_atom_site_label_2
_geom_angle_atom_site_label_3
_geom_angle
_geom_angle_site_symmetry_1
_geom_angle_site_symmetry_3
_geom_angle_publ_flag
N2 C1 N1 106.72(13) . . ?
N2 C1 C15 107.02(13) . . ?
N1 C1 C15 109.14(12) . . ?
N2 C1 C9 113.95(12) . . ?
N1 C1 C9 110.19(12) . . ?
C15 C1 C9 109.66(13) . . ?
O1 C2 N1 121.79(14) . . ?
O1 C2 C3 122.69(15) . . ?
N1 C2 C3 115.48(13) . . ?
C8 C3 C4 119.94(16) . . ?
C8 C3 C2 119.31(15) . . ?
C4 C3 C2 120.70(16) . . ?
C5 C4 C3 120.4(2) . . ?
C5 C4 H4 119.8 . . ?
C3 C4 H4 119.8 . . ?
C4 C5 C6 119.4(2) . . ?
C4 C5 H5 120.3 . . ?
C6 C5 H5 120.3 . . ?
C7 C6 C5 121.26(19) . . ?
C7 C6 H6 119.4 . . ?
C5 C6 H6 119.4 . . ?
C6 C7 C8 119.54(19) . . ?
C6 C7 H7 120.2 . . ?
C8 C7 H7 120.2 . . ?
C3 C8 N2 119.22(14) . . ?
C3 C8 C7 119.43(17) . . ?
N2 C8 C7 121.33(16) . . ?
C14 C9 C10 118.79(16) . . ?
C14 C9 C1 120.26(14) . . ?
C10 C9 C1 120.95(15) . . ?
C11 C10 C9 120.13(19) . . ?
C11 C10 H10 119.9 . . ?
C9 C10 H10 119.9 . . ?
C12 C11 C10 120.58(19) . . ?
C12 C11 H11 119.7 . . ?
C10 C11 H11 119.7 . . ?
C11 C12 C13 119.58(19) . . ?
C11 C12 H12 120.2 . . ?
C13 C12 H12 120.2 . . ?
C12 C13 C14 120.4(2) . . ?
C12 C13 H13 119.8 . . ?
C14 C13 H13 119.8 . . ?
C9 C14 C13 120.49(19) . . ?
C9 C14 H14 119.8 . . ?
C13 C14 H14 119.8 . . ?
C16 C15 O2 110.40(14) . . ?
C16 C15 C1 133.69(15) . . ?
O2 C15 C1 115.87(13) . . ?
C15 C16 C17 106.43(14) . . ?
C15 C16 H16 126.8 . . ?
C17 C16 H16 126.8 . . ?
C18 C17 C16 106.85(14) . . ?
C18 C17 C19 128.21(15) . . ?
C16 C17 C19 124.92(15) . . ?
C17 C18 O2 108.92(14) . . ?
C17 C18 C26 135.33(15) . . ?
O2 C18 C26 115.72(13) . . ?
O3 C19 C20 121.28(15) . . ?
O3 C19 C17 120.37(15) . . ?
C20 C19 C17 118.29(14) . . ?
C21 C20 C25 118.93(17) . . ?
C21 C20 C19 120.79(16) . . ?
C25 C20 C19 120.22(16) . . ?
C20 C21 C22 120.33(19) . . ?
C20 C21 H21 119.8 . . ?
C22 C21 H21 119.8 . . ?
C23 C22 C21 120.2(2) . . ?
C23 C22 H22 119.9 . . ?
C21 C22 H22 119.9 . . ?
C22 C23 C24 120.0(2) . . ?
C22 C23 H23 120.0 . . ?
C24 C23 H23 120.0 . . ?
C23 C24 C25 120.5(2) . . ?
C23 C24 H24 119.7 . . ?
C25 C24 H24 119.7 . . ?
C24 C25 C20 119.98(19) . . ?
C24 C25 H25 120.0 . . ?
C20 C25 H25 120.0 . . ?
C27 C26 C31 118.12(17) . . ?
C27 C26 C18 121.56(15) . . ?
C31 C26 C18 120.30(15) . . ?
C28 C27 C26 120.70(18) . . ?
C28 C27 H27 119.6 . . ?
C26 C27 H27 119.6 . . ?
C29 C28 C27 120.90(19) . . ?
C29 C28 H28 119.5 . . ?
C27 C28 H28 119.5 . . ?
C30 C29 C28 118.90(19) . . ?
C30 C29 H29 120.6 . . ?
C28 C29 H29 120.6 . . ?
C29 C30 C31 120.92(19) . . ?
C29 C30 H30 119.5 . . ?
C31 C30 H30 119.5 . . ?
C30 C31 C26 120.42(18) . . ?
C30 C31 H31 119.8 . . ?
C26 C31 H31 119.8 . . ?
C2 N1 C1 121.04(12) . . ?
C2 N1 H1N 117.8(14) . . ?
C1 N1 H1N 116.9(14) . . ?
C8 N2 C1 115.10(13) . . ?
C8 N2 H2N 115.1(13) . . ?
C1 N2 H2N 113.0(13) . . ?
C15 O2 C18 107.39(12) . . ?

loop_
_geom_bond_atom_site_label_1
_geom_bond_atom_site_label_2
_geom_bond_distance
_geom_bond_site_symmetry_2
_geom_bond_publ_flag
C1 N2 1.450(2) . ?
C1 N1 1.4742(19) . ?
C1 C15 1.507(2) . ?
C1 C9 1.545(2) . ?
C2 O1 1.2385(18) . ?
C2 N1 1.352(2) . ?
C2 C3 1.475(2) . ?
C3 C8 1.390(2) . ?
C3 C4 1.393(3) . ?
C4 C5 1.377(3) . ?
C4 H4 0.9300 . ?
C5 C6 1.380(3) . ?
C5 H5 0.9300 . ?
C6 C7 1.377(3) . ?
C6 H6 0.9300 . ?
C7 C8 1.397(2) . ?
C7 H7 0.9300 . ?
C8 N2 1.392(2) . ?
C9 C14 1.383(3) . ?
C9 C10 1.388(2) . ?
C10 C11 1.387(3) . ?
C10 H10 0.9300 . ?
C11 C12 1.369(3) . ?
C11 H11 0.9300 . ?
C12 C13 1.374(3) . ?
C12 H12 0.9300 . ?
C13 C14 1.383(3) . ?
C13 H13 0.9300 . ?
C14 H14 0.9300 . ?
C15 C16 1.346(2) . ?
C15 O2 1.3609(19) . ?
C16 C17 1.431(2) . ?
C16 H16 0.9300 . ?
C17 C18 1.361(2) . ?
C17 C19 1.495(2) . ?
C18 O2 1.3772(18) . ?
C18 C26 1.459(2) . ?
C19 O3 1.216(2) . ?
C19 C20 1.480(2) . ?
C20 C21 1.381(2) . ?
C20 C25 1.391(2) . ?
C21 C22 1.381(3) . ?
C21 H21 0.9300 . ?
C22 C23 1.367(3) . ?
C22 H22 0.9300 . ?
C23 C24 1.370(3) . ?
C23 H23 0.9300 . ?
C24 C25 1.374(3) . ?
C24 H24 0.9300 . ?
C25 H25 0.9300 . ?
C26 C27 1.382(2) . ?
C26 C31 1.390(2) . ?
C27 C28 1.377(3) . ?
C27 H27 0.9300 . ?
C28 C29 1.374(3) . ?
C28 H28 0.9300 . ?
C29 C30 1.367(3) . ?
C29 H29 0.9300 . ?
C30 C31 1.382(3) . ?
C30 H30 0.9300 . ?
C31 H31 0.9300 . ?
N1 H1N 0.87(2) . ?
N2 H2N 0.84(2) . ?

loop_
_geom_hbond_atom_site_label_D
_geom_hbond_atom_site_label_H
_geom_hbond_atom_site_label_A
_geom_hbond_distance_DH
_geom_hbond_distance_HA
_geom_hbond_distance_DA
_geom_hbond_angle_DHA
_geom_hbond_site_symmetry_A
_geom_hbond_publ_flag
N1 H1N O1 0.87(2) 2.09(2) 2.931(2) 163(2) 2_667 yes
N2 H2N O3 0.84(2) 2.25(2) 3.085(2) 172(2) 2_666 yes

loop_
_geom_torsion_atom_site_label_1
_geom_torsion_atom_site_label_2
_geom_torsion_atom_site_label_3
_geom_torsion_atom_site_label_4
_geom_torsion
_geom_torsion_site_symmetry_1
_geom_torsion_site_symmetry_2
_geom_torsion_site_symmetry_3
_geom_torsion_site_symmetry_4
_geom_torsion_publ_flag
O1 C2 C3 C8 167.65(16) . . . . ?
N1 C2 C3 C8 -10.3(2) . . . . ?
O1 C2 C3 C4 -9.6(3) . . . . ?
N1 C2 C3 C4 172.47(17) . . . . ?
C8 C3 C4 C5 0.3(3) . . . . ?
C2 C3 C4 C5 177.6(2) . . . . ?
C3 C4 C5 C6 -1.3(4) . . . . ?
C4 C5 C6 C7 0.8(4) . . . . ?
C5 C6 C7 C8 0.8(4) . . . . ?
C4 C3 C8 N2 179.90(17) . . . . ?
C2 C3 C8 N2 2.6(3) . . . . ?
C4 C3 C8 C7 1.3(3) . . . . ?
C2 C3 C8 C7 -176.01(17) . . . . ?
C6 C7 C8 C3 -1.8(3) . . . . ?
C6 C7 C8 N2 179.6(2) . . . . ?
N2 C1 C9 C14 -161.82(16) . . . . ?
N1 C1 C9 C14 -41.9(2) . . . . ?
C15 C1 C9 C14 78.25(18) . . . . ?
N2 C1 C9 C10 19.5(2) . . . . ?
N1 C1 C9 C10 139.41(15) . . . . ?
C15 C1 C9 C10 -100.43(17) . . . . ?
C14 C9 C10 C11 0.2(3) . . . . ?
C1 C9 C10 C11 178.90(16) . . . . ?
C9 C10 C11 C12 -1.2(3) . . . . ?
C10 C11 C12 C13 1.1(3) . . . . ?
C11 C12 C13 C14 0.0(4) . . . . ?
C10 C9 C14 C13 0.9(3) . . . . ?
C1 C9 C14 C13 -177.86(18) . . . . ?
C12 C13 C14 C9 -1.0(4) . . . . ?
N2 C1 C15 C16 -7.6(2) . . . . ?
N1 C1 C15 C16 -122.74(19) . . . . ?
C9 C1 C15 C16 116.5(2) . . . . ?
N2 C1 C15 O2 174.84(12) . . . . ?
N1 C1 C15 O2 59.71(17) . . . . ?
C9 C1 C15 O2 -61.08(16) . . . . ?
O2 C15 C16 C17 -1.20(18) . . . . ?
C1 C15 C16 C17 -178.86(16) . . . . ?
C15 C16 C17 C18 0.67(18) . . . . ?
C15 C16 C17 C19 -177.77(15) . . . . ?
C16 C17 C18 O2 0.10(18) . . . . ?
C19 C17 C18 O2 178.47(15) . . . . ?
C16 C17 C18 C26 177.80(19) . . . . ?
C19 C17 C18 C26 -3.8(3) . . . . ?
C18 C17 C19 O3 111.0(2) . . . . ?
C16 C17 C19 O3 -70.9(3) . . . . ?
C18 C17 C19 C20 -71.7(2) . . . . ?
C16 C17 C19 C20 106.44(19) . . . . ?
O3 C19 C20 C21 154.2(2) . . . . ?
C17 C19 C20 C21 -23.1(3) . . . . ?
O3 C19 C20 C25 -22.9(3) . . . . ?
C17 C19 C20 C25 159.76(18) . . . . ?
C25 C20 C21 C22 0.0(3) . . . . ?
C19 C20 C21 C22 -177.16(19) . . . . ?
C20 C21 C22 C23 -1.2(4) . . . . ?
C21 C22 C23 C24 1.0(4) . . . . ?
C22 C23 C24 C25 0.4(4) . . . . ?
C23 C24 C25 C20 -1.7(4) . . . . ?
C21 C20 C25 C24 1.4(3) . . . . ?
C19 C20 C25 C24 178.6(2) . . . . ?
C17 C18 C26 C27 -19.1(3) . . . . ?
O2 C18 C26 C27 158.49(18) . . . . ?
C17 C18 C26 C31 162.6(2) . . . . ?
O2 C18 C26 C31 -19.8(2) . . . . ?
C31 C26 C27 C28 -1.9(3) . . . . ?
C18 C26 C27 C28 179.8(2) . . . . ?
C26 C27 C28 C29 0.5(4) . . . . ?
C27 C28 C29 C30 1.0(4) . . . . ?
C28 C29 C30 C31 -1.1(4) . . . . ?
C29 C30 C31 C26 -0.2(4) . . . . ?
C27 C26 C31 C30 1.7(3) . . . . ?
C18 C26 C31 C30 -180.0(2) . . . . ?
O1 C2 N1 C1 165.26(15) . . . . ?
C3 C2 N1 C1 -16.8(2) . . . . ?
N2 C1 N1 C2 47.54(18) . . . . ?
C15 C1 N1 C2 162.87(14) . . . . ?
C9 C1 N1 C2 -76.66(18) . . . . ?
C3 C8 N2 C1 31.6(2) . . . . ?
C7 C8 N2 C1 -149.83(17) . . . . ?
N1 C1 N2 C8 -53.48(17) . . . . ?
C15 C1 N2 C8 -170.22(13) . . . . ?
C9 C1 N2 C8 68.37(18) . . . . ?
C16 C15 O2 C18 1.28(17) . . . . ?
C1 C15 O2 C18 179.39(13) . . . . ?
C17 C18 O2 C15 -0.82(17) . . . . ?
C26 C18 O2 C15 -179.03(14) . . . . ?
